data_2231849
loop_
_publ_author_name
'Cha, Joo Hwan'
'Son, Myung Hee'
'Min, Sun-Joon'
'Cho, Yong Seo'
'Lee, Jae Kyun'

_publ_section_title
;
 3-Hydroxy-2-[(2<i>E</i>)-1-(2-hydroxy-6-oxocyclohex-1-en-1-yl)-3-(2-methoxyphenyl)prop-2-en-1-yl]cyclohex-2-en-1-one
;
_journal_coeditor_code CV5143
_journal_issue 10
_journal_name_full 'Acta Crystallographica Section E'
_journal_page_first o2739
_journal_paper_doi 10.1107/S1600536811038207
_journal_volume 67
_journal_year 2011
_chemical_formula_iupac 'C22 H24 O5'
_chemical_formula_moiety 'C22 H24 O5'
_chemical_formula_sum 'C22 H24 O5'
_chemical_formula_weight 368.43
_chemical_name_systematic
;
3-Hydroxy-2-[(2<i>E</i>)-1-(2-hydroxy-6-oxocyclohex-1-en-1-yl)-3-(2-methoxy
phenyl)prop-2-en-1-yl]cyclohex-2-en-1-one
;
_space_group_IT_number 14
_symmetry_cell_setting monoclinic
_symmetry_space_group_name_Hall '-P 2yn'
_symmetry_space_group_name_H-M 'P 1 21/n 1'
_atom_sites_solution_hydrogens geom
_atom_sites_solution_primary direct
_atom_sites_solution_secondary difmap
_cell_angle_alpha 90.0000
_cell_angle_beta 104.536(2)
_cell_angle_gamma 90.0000
_cell_formula_units_Z 4
_cell_length_a 10.7988(8)
_cell_length_b 12.0509(8)
_cell_length_c 15.0238(10)
_cell_measurement_reflns_used 11442
_cell_measurement_temperature 297
_cell_measurement_theta_max 27.43
_cell_measurement_theta_min 3.16
_cell_volume 1892.5(2)
_computing_cell_refinement 'RAPID-AUTO (Rigaku, 2006)'
_computing_data_collection 'RAPID-AUTO (Rigaku, 2006)'
_computing_data_reduction 'RAPID-AUTO (Rigaku, 2006)'
_computing_molecular_graphics 'CrystalStructure (Rigaku, 2010)'
_computing_publication_material 'CrystalStructure (Rigaku, 2010)'
_computing_structure_refinement 'SHELXL97 (Sheldrick, 2008)'
_computing_structure_solution 'IL MILIONE (Burla <i>et al.</i>, 2007)'
_diffrn_ambient_temperature 297
_diffrn_detector_area_resol_mean 10.000
_diffrn_measured_fraction_theta_full 0.997
_diffrn_measured_fraction_theta_max 0.997
_diffrn_measurement_device_type 'Rigaku R-AXIS RAPID'
_diffrn_measurement_method \w
_diffrn_radiation_type 'Mo K\a'
_diffrn_radiation_wavelength 0.71075
_diffrn_reflns_av_R_equivalents 0.0325
_diffrn_reflns_limit_h_max 13
_diffrn_reflns_limit_h_min -14
_diffrn_reflns_limit_k_max 13
_diffrn_reflns_limit_k_min -15
_diffrn_reflns_limit_l_max 19
_diffrn_reflns_limit_l_min -19
_diffrn_reflns_number 18125
_diffrn_reflns_theta_full 27.46
_diffrn_reflns_theta_max 27.47
_diffrn_standards_number 0
_exptl_absorpt_coefficient_mu 0.091
_exptl_absorpt_correction_T_max 0.982
_exptl_absorpt_correction_T_min 0.715
_exptl_absorpt_correction_type multi-scan
_exptl_absorpt_process_details '(ABSCOR; Rigaku, 1995)'
_exptl_crystal_colour colourless
_exptl_crystal_density_diffrn 1.293
_exptl_crystal_density_method 'not measured'
_exptl_crystal_description chunk
_exptl_crystal_F_000 784.00
_exptl_crystal_size_max 0.400
_exptl_crystal_size_mid 0.200
_exptl_crystal_size_min 0.200
_refine_diff_density_max 0.180
_refine_diff_density_min -0.200
_refine_ls_extinction_method none
_refine_ls_goodness_of_fit_ref 1.045
_refine_ls_hydrogen_treatment mixed
_refine_ls_number_parameters 255
_refine_ls_number_reflns 4304
_refine_ls_number_restraints 0
_refine_ls_R_factor_gt 0.0384
_refine_ls_shift/su_max 0.000
_refine_ls_structure_factor_coef Fsqd
_refine_ls_weighting_details 'w = 1/[\s^2^(Fo^2^)+(0.0612P)^2^+0.0196P] where P=(Fo^2^+2Fc^2^)/3'
_refine_ls_weighting_scheme calc
_refine_ls_wR_factor_ref 0.1187
_reflns_number_gt 2465
_reflns_number_total 4304
_reflns_threshold_expression F^2^>2.0\s(F^2^)
_cod_data_source_file cv5143.cif
_cod_data_source_block I
_cod_original_cell_volume 1892.5(3)
_cod_database_code 2231849
_cod_database_fobs_code 2231849

loop_
_symmetry_equiv_pos_site_id
_symmetry_equiv_pos_as_xyz
1 +X,+Y,+Z
2 1/2-X,1/2+Y,1/2-Z
3 -X,-Y,-Z
4 1/2+X,1/2-Y,1/2+Z

loop_
_atom_site_type_symbol
_atom_site_label
_atom_site_fract_x
_atom_site_fract_y
_atom_site_fract_z
_atom_site_U_iso_or_equiv
_atom_site_adp_type
_atom_site_calc_flag
_atom_site_refinement_flags
_atom_site_occupancy
_atom_site_symmetry_multiplicity
O O1 0.09043(11) 0.05978(9) -0.07867(8) 0.0658(4) Uani d . 1.0 4
O O2 0.28313(11) 0.19541(10) 0.23571(8) 0.0645(4) Uani d . 1.0 4
O O3 0.41828(12) 0.47367(10) 0.06364(9) 0.0663(4) Uani d . 1.0 4
O O4 0.51114(12) 0.11253(10) 0.29205(9) 0.0724(4) Uani d . 1.0 4
O O5 0.65368(11) 0.41783(9) 0.15245(8) 0.0632(4) Uani d . 1.0 4
C C1 -0.02975(16) 0.04933(18) -0.14336(13) 0.0742(6) Uani d . 1.0 4
C C2 0.15960(14) -0.03397(12) -0.04910(10) 0.0488(4) Uani d . 1.0 4
C C3 0.11998(17) -0.13977(14) -0.07901(12) 0.0626(5) Uani d . 1.0 4
C C4 0.19488(18) -0.23024(14) -0.04442(14) 0.0678(5) Uani d . 1.0 4
C C5 0.30822(16) -0.21703(13) 0.02058(13) 0.0625(5) Uani d . 1.0 4
C C6 0.34792(15) -0.11098(12) 0.05032(11) 0.0520(4) Uani d . 1.0 4
C C7 0.27626(13) -0.01761(12) 0.01666(10) 0.0434(4) Uani d . 1.0 4
C C8 0.31364(14) 0.09541(12) 0.05010(10) 0.0446(4) Uani d . 1.0 4
C C9 0.42886(14) 0.12987(12) 0.09303(10) 0.0459(4) Uani d . 1.0 4
C C10 0.46403(12) 0.24820(11) 0.12552(10) 0.0416(4) Uani d . 1.0 4
C C11 0.58135(13) 0.25288(11) 0.20732(10) 0.0429(4) Uani d . 1.0 4
C C12 0.59878(15) 0.18020(13) 0.28119(11) 0.0517(4) Uani d . 1.0 4
C C13 0.72021(16) 0.17659(15) 0.35550(12) 0.0646(5) Uani d . 1.0 4
C C14 0.83130(17) 0.22703(16) 0.32580(14) 0.0732(6) Uani d . 1.0 4
C C15 0.79534(15) 0.34015(16) 0.28366(13) 0.0653(5) Uani d . 1.0 4
C C16 0.67165(14) 0.33779(13) 0.21009(11) 0.0497(4) Uani d . 1.0 4
C C17 0.26577(14) 0.28332(13) 0.18620(11) 0.0492(4) Uani d . 1.0 4
C C18 0.14924(15) 0.35094(15) 0.18728(12) 0.0622(5) Uani d . 1.0 4
C C19 0.10349(16) 0.41715(15) 0.10015(13) 0.0679(6) Uani d . 1.0 4
C C20 0.21250(16) 0.48847(15) 0.08684(13) 0.0664(5) Uani d . 1.0 4
C C21 0.33291(15) 0.42426(12) 0.09539(11) 0.0492(4) Uani d . 1.0 4
C C22 0.35061(13) 0.31784(11) 0.13452(10) 0.0417(4) Uani d . 1.0 4
H H1A -0.0834 0.0000 -0.1195 0.0890 Uiso calc R 1.0 4
H H1B -0.0175 0.0201 -0.1999 0.0890 Uiso calc R 1.0 4
H H1C -0.0698 0.1209 -0.1544 0.0890 Uiso calc R 1.0 4
H H3 0.0427 -0.1499 -0.1225 0.0751 Uiso calc R 1.0 4
H H3A 0.4882 0.4448 0.0851 0.0795 Uiso calc R 1.0 4
H H4 0.1682 -0.3010 -0.0655 0.0813 Uiso calc R 1.0 4
H H4A 0.4409 0.1351 0.2632 0.0868 Uiso calc R 1.0 4
H H5 0.3578 -0.2783 0.0444 0.0750 Uiso calc R 1.0 4
H H6 0.4251 -0.1021 0.0942 0.0624 Uiso calc R 1.0 4
H H8 0.2464(14) 0.1475(12) 0.0421(10) 0.043(4) Uiso d . 1.0 4
H H9 0.4989(16) 0.0791(13) 0.1032(11) 0.057(5) Uiso d . 1.0 4
H H10 0.4924 0.2827 0.0750 0.0499 Uiso calc R 1.0 4
H H13A 0.7402 0.1001 0.3735 0.0776 Uiso calc R 1.0 4
H H13B 0.7081 0.2163 0.4088 0.0776 Uiso calc R 1.0 4
H H14A 0.8555 0.1789 0.2812 0.0878 Uiso calc R 1.0 4
H H14B 0.9042 0.2339 0.3785 0.0878 Uiso calc R 1.0 4
H H15A 0.7873 0.3917 0.3315 0.0783 Uiso calc R 1.0 4
H H15B 0.8631 0.3668 0.2573 0.0783 Uiso calc R 1.0 4
H H18A 0.1692 0.4011 0.2394 0.0747 Uiso calc R 1.0 4
H H18B 0.0813 0.3019 0.1947 0.0747 Uiso calc R 1.0 4
H H19A 0.0318 0.4636 0.1044 0.0815 Uiso calc R 1.0 4
H H19B 0.0753 0.3675 0.0482 0.0815 Uiso calc R 1.0 4
H H20A 0.1881 0.5225 0.0265 0.0797 Uiso calc R 1.0 4
H H20B 0.2280 0.5474 0.1322 0.0797 Uiso calc R 1.0 4

loop_
_atom_site_aniso_label
_atom_site_aniso_U_11
_atom_site_aniso_U_22
_atom_site_aniso_U_33
_atom_site_aniso_U_12
_atom_site_aniso_U_13
_atom_site_aniso_U_23
O1 0.0519(7) 0.0618(7) 0.0705(8) -0.0035(6) -0.0095(6) 0.0080(6)
O2 0.0689(8) 0.0638(8) 0.0656(8) -0.0072(6) 0.0257(6) 0.0071(6)
O3 0.0630(8) 0.0536(7) 0.0817(9) 0.0034(6) 0.0172(7) 0.0186(6)
O4 0.0691(8) 0.0665(8) 0.0769(9) -0.0077(7) 0.0098(7) 0.0239(7)
O5 0.0572(7) 0.0508(7) 0.0782(8) -0.0137(5) 0.0107(6) 0.0069(6)
C1 0.0495(10) 0.0975(15) 0.0642(11) -0.0084(10) -0.0070(9) 0.0180(10)
C2 0.0461(9) 0.0512(9) 0.0466(9) -0.0057(7) 0.0067(7) 0.0001(7)
C3 0.0601(10) 0.0625(11) 0.0596(10) -0.0195(9) 0.0046(8) -0.0101(9)
C4 0.0716(12) 0.0504(10) 0.0816(13) -0.0154(9) 0.0199(10) -0.0154(9)
C5 0.0592(11) 0.0444(9) 0.0842(13) -0.0005(8) 0.0184(10) -0.0037(9)
C6 0.0430(9) 0.0493(9) 0.0618(10) -0.0009(7) 0.0095(8) -0.0019(8)
C7 0.0418(8) 0.0425(8) 0.0454(8) -0.0040(6) 0.0096(7) -0.0015(7)
C8 0.0433(8) 0.0420(8) 0.0456(8) 0.0013(7) 0.0058(7) -0.0019(7)
C9 0.0421(8) 0.0419(8) 0.0511(9) -0.0004(7) 0.0073(7) -0.0022(7)
C10 0.0390(8) 0.0400(7) 0.0442(8) -0.0033(6) 0.0076(7) -0.0007(7)
C11 0.0386(8) 0.0391(7) 0.0492(8) -0.0009(6) 0.0077(7) -0.0026(7)
C12 0.0526(9) 0.0446(8) 0.0553(9) 0.0035(7) 0.0084(8) 0.0009(7)
C13 0.0668(12) 0.0593(10) 0.0562(10) 0.0119(9) -0.0062(9) 0.0020(9)
C14 0.0473(10) 0.0858(13) 0.0741(12) 0.0122(9) -0.0079(9) -0.0055(11)
C15 0.0421(9) 0.0754(11) 0.0720(11) -0.0108(8) 0.0026(8) -0.0105(10)
C16 0.0414(8) 0.0488(8) 0.0568(9) -0.0024(7) 0.0086(7) -0.0072(8)
C17 0.0448(9) 0.0504(9) 0.0507(9) -0.0078(7) 0.0086(7) -0.0110(8)
C18 0.0466(9) 0.0694(11) 0.0731(12) -0.0054(8) 0.0193(8) -0.0233(10)
C19 0.0439(9) 0.0700(11) 0.0824(13) 0.0101(8) 0.0016(9) -0.0209(10)
C20 0.0605(11) 0.0552(10) 0.0769(12) 0.0145(8) 0.0047(9) -0.0055(9)
C21 0.0475(9) 0.0467(8) 0.0486(9) -0.0012(7) 0.0031(7) -0.0041(7)
C22 0.0377(8) 0.0413(8) 0.0427(8) -0.0030(6) 0.0034(6) -0.0046(7)

loop_
_atom_type_symbol
_atom_type_description
_atom_type_scat_dispersion_real
_atom_type_scat_dispersion_imag
_atom_type_scat_source
C C 0.0033 0.0016
;
International Tables for Crystallography
(1992, Vol. C, Tables 4.2.6.8 and 6.1.1.4)
;
H H 0.0000 0.0000
;
International Tables for Crystallography
(1992, Vol. C, Table 6.1.1.4)
;
O O 0.0106 0.0060
;
International Tables for Crystallography
(1992, Vol. C, Tables 4.2.6.8 and 6.1.1.4)
;

loop_
_geom_angle_atom_site_label_1
_geom_angle_atom_site_label_2
_geom_angle_atom_site_label_3
_geom_angle
_geom_angle_publ_flag
C1 O1 C2 118.76(13) no
O1 C2 C3 123.88(13) no
O1 C2 C7 115.66(13) no
C3 C2 C7 120.46(14) no
C2 C3 C4 120.12(15) no
C3 C4 C5 120.75(16) no
C4 C5 C6 119.06(15) no
C5 C6 C7 122.10(14) no
C2 C7 C6 117.51(13) no
C2 C7 C8 119.33(13) no
C6 C7 C8 123.08(12) no
C7 C8 C9 127.10(14) no
C8 C9 C10 125.51(14) no
C9 C10 C11 112.43(11) no
C9 C10 C22 113.82(11) no
C11 C10 C22 115.61(12) no
C10 C11 C12 122.53(13) no
C10 C11 C16 118.62(13) no
C12 C11 C16 118.75(13) no
O4 C12 C11 122.89(13) no
O4 C12 C13 114.90(15) no
C11 C12 C13 122.20(15) no
C12 C13 C14 112.40(15) no
C13 C14 C15 110.32(15) no
C14 C15 C16 112.19(15) no
O5 C16 C11 122.86(13) no
O5 C16 C15 116.05(14) no
C11 C16 C15 121.08(15) no
O2 C17 C18 116.30(16) no
O2 C17 C22 123.05(15) no
C18 C17 C22 120.64(14) no
C17 C18 C19 111.76(16) no
C18 C19 C20 108.65(14) no
C19 C20 C21 112.65(15) no
O3 C21 C20 114.76(14) no
O3 C21 C22 122.93(15) no
C20 C21 C22 122.31(16) no
C10 C22 C17 122.56(13) no
C10 C22 C21 119.72(14) no
C17 C22 C21 117.58(14) no
C21 O3 H3A 109.468 no
C12 O4 H4A 109.461 no
O1 C1 H1A 109.469 no
O1 C1 H1B 109.475 no
O1 C1 H1C 109.465 no
H1A C1 H1B 109.469 no
H1A C1 H1C 109.470 no
H1B C1 H1C 109.479 no
C2 C3 H3 119.939 no
C4 C3 H3 119.939 no
C3 C4 H4 119.629 no
C5 C4 H4 119.623 no
C4 C5 H5 120.477 no
C6 C5 H5 120.466 no
C5 C6 H6 118.958 no
C7 C6 H6 118.945 no
C7 C8 H8 115.8(9) no
C9 C8 H8 117.0(9) no
C8 C9 H9 119.3(10) no
C10 C9 H9 115.1(10) no
C9 C10 H10 104.489 no
C11 C10 H10 104.490 no
C22 C10 H10 104.498 no
C12 C13 H13A 109.122 no
C12 C13 H13B 109.121 no
C14 C13 H13A 109.120 no
C14 C13 H13B 109.119 no
H13A C13 H13B 107.853 no
C13 C14 H14A 109.586 no
C13 C14 H14B 109.587 no
C15 C14 H14A 109.592 no
C15 C14 H14B 109.587 no
H14A C14 H14B 108.131 no
C14 C15 H15A 109.166 no
C14 C15 H15B 109.165 no
C16 C15 H15A 109.164 no
C16 C15 H15B 109.166 no
H15A C15 H15B 107.891 no
C17 C18 H18A 109.268 no
C17 C18 H18B 109.261 no
C19 C18 H18A 109.270 no
C19 C18 H18B 109.262 no
H18A C18 H18B 107.941 no
C18 C19 H19A 109.957 no
C18 C19 H19B 109.959 no
C20 C19 H19A 109.965 no
C20 C19 H19B 109.962 no
H19A C19 H19B 108.341 no
C19 C20 H20A 109.067 no
C19 C20 H20B 109.070 no
C21 C20 H20A 109.054 no
C21 C20 H20B 109.061 no
H20A C20 H20B 107.825 no

loop_
_geom_bond_atom_site_label_1
_geom_bond_atom_site_label_2
_geom_bond_distance
_geom_bond_publ_flag
O1 C1 1.4183(19) no
O1 C2 1.3657(18) no
O2 C17 1.281(2) no
O3 C21 1.286(3) no
O4 C12 1.290(3) no
O5 C16 1.278(2) no
C2 C3 1.383(3) no
C2 C7 1.4061(19) no
C3 C4 1.379(3) no
C4 C5 1.370(3) no
C5 C6 1.386(3) no
C6 C7 1.387(2) no
C7 C8 1.473(2) no
C8 C9 1.317(2) no
C9 C10 1.524(2) no
C10 C11 1.5287(18) no
C10 C22 1.519(2) no
C11 C12 1.389(3) no
C11 C16 1.407(2) no
C12 C13 1.494(2) no
C13 C14 1.509(3) no
C14 C15 1.512(3) no
C15 C16 1.505(2) no
C17 C18 1.503(3) no
C17 C22 1.404(3) no
C18 C19 1.507(3) no
C19 C20 1.511(3) no
C20 C21 1.491(3) no
C21 C22 1.404(2) no
O3 H3A 0.820 no
O4 H4A 0.820 no
C1 H1A 0.960 no
C1 H1B 0.960 no
C1 H1C 0.960 no
C3 H3 0.930 no
C4 H4 0.930 no
C5 H5 0.930 no
C6 H6 0.930 no
C8 H8 0.944(15) no
C9 H9 0.954(17) no
C10 H10 0.980 no
C13 H13A 0.970 no
C13 H13B 0.970 no
C14 H14A 0.970 no
C14 H14B 0.970 no
C15 H15A 0.970 no
C15 H15B 0.970 no
C18 H18A 0.970 no
C18 H18B 0.970 no
C19 H19A 0.970 no
C19 H19B 0.970 no
C20 H20A 0.970 no
C20 H20B 0.970 no

loop_
_geom_contact_atom_site_label_1
_geom_contact_atom_site_label_2
_geom_contact_distance
_geom_contact_site_symmetry_2
_geom_contact_publ_flag
O1 C8 2.7196(17) . no
O2 O4 2.5943(17) . no
O2 C8 3.130(2) . no
O2 C9 3.064(3) . no
O2 C10 2.930(2) . no
O2 C11 3.424(2) . no
O2 C12 3.309(2) . no
O2 C21 3.593(2) . no
O3 O5 2.6443(16) . no
O3 C10 2.8741(18) . no
O3 C11 3.5961(18) . no
O3 C16 3.4622(19) . no
O3 C17 3.590(3) . no
O4 C9 2.905(2) . no
O4 C10 2.924(2) . no
O4 C17 3.4162(19) . no
O4 C22 3.5593(18) . no
O5 C10 2.8497(18) . no
O5 C12 3.587(2) . no
O5 C21 3.354(2) . no
O5 C22 3.4341(19) . no
C1 C3 2.821(3) . no
C2 C5 2.774(3) . no
C3 C6 2.748(3) . no
C4 C7 2.788(3) . no
C6 C9 3.053(2) . no
C8 C17 3.179(3) . no
C8 C22 2.949(2) . no
C9 C12 3.020(2) . no
C9 C17 3.117(3) . no
C11 C14 2.853(2) . no
C11 C17 3.362(2) . no
C11 C21 3.468(2) . no
C12 C15 2.861(3) . no
C12 C22 3.439(2) . no
C13 C16 2.872(3) . no
C16 C22 3.375(2) . no
C17 C20 2.871(3) . no
C18 C21 2.828(3) . no
C19 C22 2.851(3) . no
O1 C15 3.595(3) 4_454 no
O3 O3 2.978(2) 3_665 no
O3 O5 3.4039(18) 3_665 no
O4 C19 3.272(3) 2_545 no
O5 O3 3.4039(18) 3_665 no
O5 C4 3.428(3) 3_655 no
O5 C13 3.417(3) 2_655 no
C1 C2 3.521(3) 3_555 no
C1 C17 3.558(3) 4_454 no
C2 C1 3.521(3) 3_555 no
C4 O5 3.428(3) 3_655 no
C4 C16 3.428(3) 3_655 no
C13 O5 3.417(3) 2_645 no
C15 O1 3.595(3) 4_555 no
C16 C4 3.428(3) 3_655 no
C17 C1 3.558(3) 4_555 no
C19 O4 3.272(3) 2_555 no
O1 H3 2.6295 . no
O1 H8 2.390(14) . no
O2 H4A 1.8023 . no
O2 H8 2.893(15) . no
O2 H18A 2.7740 . no
O2 H18B 2.4700 . no
O3 H10 2.4282 . no
O3 H20A 2.4779 . no
O3 H20B 2.6713 . no
O4 H9 2.835(17) . no
O4 H13A 2.4733 . no
O4 H13B 2.7005 . no
O5 H3A 1.8483 . no
O5 H10 2.4540 . no
O5 H15A 2.7329 . no
O5 H15B 2.4876 . no
C1 H3 2.5202 . no
C2 H1A 2.6034 . no
C2 H1B 2.6535 . no
C2 H1C 3.1862 . no
C2 H4 3.2307 . no
C2 H6 3.2298 . no
C2 H8 2.626(15) . no
C3 H1A 2.7126 . no
C3 H1B 2.8037 . no
C3 H5 3.2300 . no
C4 H6 3.2099 . no
C5 H3 3.2255 . no
C6 H4 3.2162 . no
C6 H8 3.294(15) . no
C6 H9 2.809(16) . no
C7 H3 3.2601 . no
C7 H5 3.2616 . no
C7 H9 2.694(16) . no
C8 H4A 3.1867 . no
C8 H6 2.6746 . no
C8 H10 2.9324 . no
C9 H4A 2.5271 . no
C9 H6 2.7961 . no
C10 H3A 2.4763 . no
C10 H4A 2.5403 . no
C10 H8 2.662(14) . no
C11 H3A 2.9679 . no
C11 H4A 2.3780 . no
C11 H9 2.631(16) . no
C11 H13A 3.2271 . no
C11 H13B 3.0252 . no
C11 H14A 3.0235 . no
C11 H15A 3.0236 . no
C11 H15B 3.2498 . no
C12 H9 2.889(16) . no
C12 H10 3.2647 . no
C12 H14A 2.7721 . no
C12 H14B 3.3185 . no
C12 H15A 3.2309 . no
C13 H4A 3.0282 . no
C13 H15A 2.7395 . no
C13 H15B 3.3097 . no
C15 H13A 3.3091 . no
C15 H13B 2.7458 . no
C16 H3A 2.6923 . no
C16 H10 2.5172 . no
C16 H13B 3.2591 . no
C16 H14A 2.7721 . no
C16 H14B 3.3296 . no
C17 H4A 2.6467 . no
C17 H8 2.680(15) . no
C17 H10 3.2916 . no
C17 H19A 3.3245 . no
C17 H19B 2.7239 . no
C17 H20B 3.2846 . no
C18 H20A 3.2862 . no
C18 H20B 2.7145 . no
C20 H3A 3.0298 . no
C20 H18A 2.6689 . no
C20 H18B 3.2925 . no
C21 H8 3.502(15) . no
C21 H10 2.4969 . no
C21 H18A 3.1320 . no
C21 H19A 3.3218 . no
C21 H19B 2.7781 . no
C22 H3A 2.3781 . no
C22 H4A 2.9304 . no
C22 H8 2.574(14) . no
C22 H9 3.382(17) . no
C22 H18A 2.9800 . no
C22 H18B 3.2603 . no
C22 H19B 2.9905 . no
C22 H20A 3.2202 . no
C22 H20B 3.0637 . no
H1A H3 2.2690 . no
H1B H3 2.3646 . no
H1C H3 3.4728 . no
H3 H4 2.3031 . no
H3A H10 1.9610 . no
H3A H20A 3.2743 . no
H3A H20B 3.3049 . no
H4 H5 2.3014 . no
H4A H8 3.4579 . no
H4A H9 2.7158 . no
H4A H10 3.5005 . no
H4A H13A 3.2681 . no
H4A H13B 3.3016 . no
H5 H6 2.3077 . no
H6 H8 3.5527 . no
H6 H9 2.3176 . no
H8 H9 2.77(3) . no
H8 H10 3.0491 . no
H8 H19B 3.2466 . no
H9 H10 2.4876 . no
H13A H14A 2.2890 . no
H13A H14B 2.3826 . no
H13B H14A 2.8184 . no
H13B H14B 2.2847 . no
H13B H15A 2.6544 . no
H14A H15A 2.8224 . no
H14A H15B 2.2972 . no
H14B H15A 2.2932 . no
H14B H15B 2.3813 . no
H18A H19A 2.3178 . no
H18A H19B 2.8261 . no
H18A H20A 3.5710 . no
H18A H20B 2.5737 . no
H18B H19A 2.3578 . no
H18B H19B 2.3246 . no
H18B H20B 3.5909 . no
H19A H20A 2.3907 . no
H19A H20B 2.2891 . no
H19B H20A 2.2973 . no
H19B H20B 2.8231 . no
O1 H1A 3.0828 3_555 no
O1 H13B 3.0081 4_454 no
O1 H15A 2.8504 4_454 no
O2 H1A 3.3695 3_555 no
O2 H1C 2.9723 4_555 no
O2 H3 3.5452 3_555 no
O2 H18A 3.5903 2_545 no
O2 H20B 2.6927 2_545 no
O3 H1B 3.4446 4_555 no
O3 H3A 2.8477 3_665 no
O3 H5 3.0571 1_565 no
O3 H13A 3.1455 4_454 no
O4 H1C 3.4764 4_555 no
O4 H15B 3.4160 2_645 no
O4 H18A 3.1696 2_545 no
O4 H19A 2.4938 2_545 no
O4 H20B 3.1709 2_545 no
O5 H1B 3.3091 4_555 no
O5 H4 2.9416 3_655 no
O5 H5 3.3769 3_655 no
O5 H13A 2.5517 2_655 no
O5 H14A 3.3092 2_655 no
C1 H18A 3.3400 4_454 no
C2 H1A 2.8827 3_555 no
C2 H1C 3.5878 3_555 no
C2 H15A 3.0500 4_454 no
C3 H1A 3.5331 3_555 no
C3 H14A 3.1507 3_655 no
C3 H18B 3.1087 3_555 no
C3 H19B 3.5619 3_555 no
C4 H10 3.5768 3_655 no
C4 H14A 3.5164 3_655 no
C4 H15B 3.5109 3_655 no
C4 H18B 3.3700 3_555 no
C4 H19B 3.3424 3_555 no
C4 H20A 3.1710 1_545 no
C5 H9 3.536(19) 3_655 no
C5 H10 2.9791 3_655 no
C5 H14B 3.1512 2_645 no
C5 H20A 3.4057 1_545 no
C5 H20B 3.5141 1_545 no
C6 H1A 3.5387 3_555 no
C6 H9 3.181(19) 3_655 no
C6 H10 3.5256 3_655 no
C6 H14B 3.2197 2_645 no
C6 H18A 3.2131 2_545 no
C7 H1A 2.8961 3_555 no
C7 H9 3.448(19) 3_655 no
C7 H15A 3.1974 4_454 no
C8 H1A 3.1454 3_555 no
C8 H13B 3.1204 4_454 no
C8 H15A 3.2285 4_454 no
C9 H6 3.5698 3_655 no
C9 H14B 3.5664 4_454 no
C10 H5 3.5801 3_655 no
C11 H1B 3.3634 4_555 no
C11 H1C 3.3161 4_555 no
C12 H1C 3.2985 4_555 no
C13 H8 3.470(15) 4_555 no
C13 H20A 3.5946 4_555 no
C14 H5 3.4339 2_655 no
C14 H6 3.3192 2_655 no
C15 H4 3.4312 3_655 no
C15 H6 3.1913 2_655 no
C16 H1B 3.2120 4_555 no
C16 H4 3.1300 3_655 no
C17 H1B 3.4654 4_555 no
C17 H1C 2.8440 4_555 no
C18 H1C 3.3703 4_555 no
C18 H3 3.1780 3_555 no
C18 H4 3.5086 3_555 no
C18 H15B 3.5102 1_455 no
C19 H4 3.1730 3_555 no
C19 H4A 3.4414 2_555 no
C19 H19A 3.3752 3_565 no
C19 H20A 3.3249 3_565 no
C20 H4 3.3690 1_565 no
C20 H4A 3.5808 2_555 no
C20 H5 3.3566 1_565 no
C20 H13A 3.4621 4_454 no
C20 H19A 3.4272 3_565 no
C21 H1B 3.1656 4_555 no
C21 H13A 3.2451 4_454 no
C21 H13B 3.2631 4_454 no
C22 H1B 3.2018 4_555 no
C22 H1C 3.1582 4_555 no
C22 H13B 3.3789 4_454 no
H1A O1 3.0828 3_555 no
H1A O2 3.3695 3_555 no
H1A C2 2.8827 3_555 no
H1A C3 3.5331 3_555 no
H1A C6 3.5387 3_555 no
H1A C7 2.8961 3_555 no
H1A C8 3.1454 3_555 no
H1A H1A 3.5908 3_555 no
H1A H8 2.9387 3_555 no
H1A H18A 3.1954 4_454 no
H1B O3 3.4446 4_454 no
H1B O5 3.3091 4_454 no
H1B C11 3.3634 4_454 no
H1B C16 3.2120 4_454 no
H1B C17 3.4654 4_454 no
H1B C21 3.1656 4_454 no
H1B C22 3.2018 4_454 no
H1B H3A 3.2729 4_454 no
H1B H14A 3.3723 3_655 no
H1B H15A 3.3772 4_454 no
H1B H18A 3.4114 4_454 no
H1B H20B 3.3308 4_454 no
H1C O2 2.9723 4_454 no
H1C O4 3.4764 4_454 no
H1C C2 3.5878 3_555 no
H1C C11 3.3161 4_454 no
H1C C12 3.2985 4_454 no
H1C C17 2.8440 4_454 no
H1C C18 3.3703 4_454 no
H1C C22 3.1582 4_454 no
H1C H4A 3.2039 4_454 no
H1C H13B 3.5103 4_454 no
H1C H18A 2.8820 4_454 no
H3 O2 3.5452 3_555 no
H3 C18 3.1780 3_555 no
H3 H14A 2.8866 3_655 no
H3 H18B 2.3650 3_555 no
H3 H19B 3.2350 3_555 no
H3A O3 2.8477 3_665 no
H3A H1B 3.2729 4_555 no
H3A H3A 2.9488 3_665 no
H3A H5 3.4928 3_655 no
H3A H13A 3.4020 2_655 no
H4 O5 2.9416 3_655 no
H4 C15 3.4312 3_655 no
H4 C16 3.1300 3_655 no
H4 C18 3.5086 3_555 no
H4 C19 3.1730 3_555 no
H4 C20 3.3690 1_545 no
H4 H14A 3.5105 3_655 no
H4 H15B 2.9262 3_655 no
H4 H18B 2.8985 3_555 no
H4 H19A 2.8654 3_555 no
H4 H19B 2.8224 3_555 no
H4 H20A 2.5151 1_545 no
H4 H20B 3.4074 1_545 no
H4A C19 3.4414 2_545 no
H4A C20 3.5808 2_545 no
H4A H1C 3.2039 4_555 no
H4A H18A 3.0575 2_545 no
H4A H19A 2.8330 2_545 no
H4A H20B 2.8906 2_545 no
H5 O3 3.0571 1_545 no
H5 O5 3.3769 3_655 no
H5 C10 3.5801 3_655 no
H5 C14 3.4339 2_645 no
H5 C20 3.3566 1_545 no
H5 H3A 3.4928 3_655 no
H5 H10 2.7005 3_655 no
H5 H14A 3.5555 2_645 no
H5 H14B 2.5446 2_645 no
H5 H20A 2.9903 1_545 no
H5 H20B 3.0067 1_545 no
H6 C9 3.5698 3_655 no
H6 C14 3.3192 2_645 no
H6 C15 3.1913 2_645 no
H6 H9 3.2824 3_655 no
H6 H14B 2.6633 2_645 no
H6 H15A 3.0262 2_645 no
H6 H15B 2.7899 2_645 no
H6 H18A 2.9252 2_545 no
H6 H18B 3.3928 2_545 no
H8 C13 3.470(15) 4_454 no
H8 H1A 2.9387 3_555 no
H8 H13B 2.5419 4_454 no
H8 H15A 3.3368 4_454 no
H9 C5 3.536(19) 3_655 no
H9 C6 3.181(19) 3_655 no
H9 C7 3.448(19) 3_655 no
H9 H6 3.2824 3_655 no
H9 H15A 3.2033 2_645 no
H9 H15B 3.4048 2_645 no
H10 C4 3.5768 3_655 no
H10 C5 2.9791 3_655 no
H10 C6 3.5256 3_655 no
H10 H5 2.7005 3_655 no
H10 H13B 3.4366 4_454 no
H10 H14B 2.8717 4_454 no
H13A O3 3.1455 4_555 no
H13A O5 2.5517 2_645 no
H13A C20 3.4621 4_555 no
H13A C21 3.2451 4_555 no
H13A H3A 3.4020 2_645 no
H13A H15B 3.4506 2_645 no
H13A H19A 3.4546 2_545 no
H13A H19B 3.5436 4_555 no
H13A H20A 2.9036 4_555 no
H13B O1 3.0081 4_555 no
H13B C8 3.1204 4_555 no
H13B C21 3.2631 4_555 no
H13B C22 3.3789 4_555 no
H13B H1C 3.5103 4_555 no
H13B H8 2.5419 4_555 no
H13B H10 3.4366 4_555 no
H13B H19B 2.9943 4_555 no
H13B H20A 3.4126 4_555 no
H14A O5 3.3092 2_645 no
H14A C3 3.1507 3_655 no
H14A C4 3.5164 3_655 no
H14A H1B 3.3723 3_655 no
H14A H3 2.8866 3_655 no
H14A H4 3.5105 3_655 no
H14A H5 3.5555 2_655 no
H14A H18B 3.3802 1_655 no
H14B C5 3.1512 2_655 no
H14B C6 3.2197 2_655 no
H14B C9 3.5664 4_555 no
H14B H5 2.5446 2_655 no
H14B H6 2.6633 2_655 no
H14B H10 2.8717 4_555 no
H15A O1 2.8504 4_555 no
H15A C2 3.0500 4_555 no
H15A C7 3.1974 4_555 no
H15A C8 3.2285 4_555 no
H15A H1B 3.3772 4_555 no
H15A H6 3.0262 2_655 no
H15A H8 3.3368 4_555 no
H15A H9 3.2033 2_655 no
H15B O4 3.4160 2_655 no
H15B C4 3.5109 3_655 no
H15B C18 3.5102 1_655 no
H15B H4 2.9262 3_655 no
H15B H6 2.7899 2_655 no
H15B H9 3.4048 2_655 no
H15B H13A 3.4506 2_655 no
H15B H18A 3.4073 1_655 no
H15B H18B 2.8571 1_655 no
H15B H19A 3.4726 1_655 no
H18A O2 3.5903 2_555 no
H18A O4 3.1696 2_555 no
H18A C1 3.3400 4_555 no
H18A C6 3.2131 2_555 no
H18A H1A 3.1954 4_555 no
H18A H1B 3.4114 4_555 no
H18A H1C 2.8820 4_555 no
H18A H4A 3.0575 2_555 no
H18A H6 2.9252 2_555 no
H18A H15B 3.4073 1_455 no
H18B C3 3.1087 3_555 no
H18B C4 3.3700 3_555 no
H18B H3 2.3650 3_555 no
H18B H4 2.8985 3_555 no
H18B H6 3.3928 2_555 no
H18B H14A 3.3802 1_455 no
H18B H15B 2.8571 1_455 no
H19A O4 2.4938 2_555 no
H19A C19 3.3752 3_565 no
H19A C20 3.4272 3_565 no
H19A H4 2.8654 3_555 no
H19A H4A 2.8330 2_555 no
H19A H13A 3.4546 2_555 no
H19A H15B 3.4726 1_455 no
H19A H19A 3.1627 3_565 no
H19A H19B 3.0665 3_565 no
H19A H20A 2.6815 3_565 no
H19B C3 3.5619 3_555 no
H19B C4 3.3424 3_555 no
H19B H3 3.2350 3_555 no
H19B H4 2.8224 3_555 no
H19B H13A 3.5436 4_454 no
H19B H13B 2.9943 4_454 no
H19B H19A 3.0665 3_565 no
H19B H20A 3.0827 3_565 no
H20A C4 3.1710 1_565 no
H20A C5 3.4057 1_565 no
H20A C13 3.5946 4_454 no
H20A C19 3.3249 3_565 no
H20A H4 2.5151 1_565 no
H20A H5 2.9903 1_565 no
H20A H13A 2.9036 4_454 no
H20A H13B 3.4126 4_454 no
H20A H19A 2.6815 3_565 no
H20A H19B 3.0827 3_565 no
H20B O2 2.6927 2_555 no
H20B O4 3.1709 2_555 no
H20B C5 3.5141 1_565 no
H20B H1B 3.3308 4_555 no
H20B H4 3.4074 1_565 no
H20B H4A 2.8906 2_555 no
H20B H5 3.0067 1_565 no

loop_
_geom_hbond_atom_site_label_D
_geom_hbond_atom_site_label_H
_geom_hbond_atom_site_label_A
_geom_hbond_site_symmetry_A
_geom_hbond_distance_DH
_geom_hbond_distance_HA
_geom_hbond_distance_DA
_geom_hbond_angle_DHA
_geom_hbond_publ_flag
O3 H3A O5 . 0.820 1.848 2.644(3) 163.4 yes
O4 H4A O2 . 0.820 1.802 2.594(3) 161.9 yes
C19 H19A O4 2_555 0.970 2.494 3.272(3) 137.0 yes

loop_
_geom_torsion_atom_site_label_1
_geom_torsion_atom_site_label_2
_geom_torsion_atom_site_label_3
_geom_torsion_atom_site_label_4
_geom_torsion
_geom_torsion_publ_flag
C1 O1 C2 C3 0.5(3) no
C1 O1 C2 C7 -178.50(14) no
O1 C2 C3 C4 -178.93(15) no
O1 C2 C7 C6 178.35(13) no
O1 C2 C7 C8 1.5(3) no
C3 C2 C7 C6 -0.7(3) no
C3 C2 C7 C8 -177.51(15) no
C7 C2 C3 C4 0.0(3) no
C2 C3 C4 C5 0.8(3) no
C3 C4 C5 C6 -1.0(4) no
C4 C5 C6 C7 0.3(3) no
C5 C6 C7 C2 0.5(3) no
C5 C6 C7 C8 177.25(16) no
C2 C7 C8 C9 -162.38(15) no
C6 C7 C8 C9 21.0(3) no
C7 C8 C9 C10 179.16(14) no
C8 C9 C10 C11 153.67(15) no
C8 C9 C10 C22 19.8(3) no
C9 C10 C11 C12 -43.38(19) no
C9 C10 C11 C16 140.09(13) no
C9 C10 C22 C17 53.17(17) no
C9 C10 C22 C21 -131.23(12) no
C11 C10 C22 C17 -79.22(15) no
C11 C10 C22 C21 96.37(15) no
C22 C10 C11 C12 89.66(16) no
C22 C10 C11 C16 -86.88(16) no
C10 C11 C12 O4 -8.7(3) no
C10 C11 C12 C13 172.78(13) no
C10 C11 C16 O5 7.5(3) no
C10 C11 C16 C15 -173.79(12) no
C12 C11 C16 O5 -169.16(15) no
C12 C11 C16 C15 9.5(3) no
C16 C11 C12 O4 167.84(15) no
C16 C11 C12 C13 -10.7(3) no
O4 C12 C13 C14 161.33(14) no
C11 C12 C13 C14 -20.0(3) no
C12 C13 C14 C15 50.1(2) no
C13 C14 C15 C16 -51.0(2) no
C14 C15 C16 O5 -159.17(16) no
C14 C15 C16 C11 22.0(3) no
O2 C17 C18 C19 -153.73(12) no
O2 C17 C22 C10 6.0(2) no
O2 C17 C22 C21 -169.71(12) no
C18 C17 C22 C10 -175.32(12) no
C18 C17 C22 C21 9.0(2) no
C22 C17 C18 C19 27.47(19) no
C17 C18 C19 C20 -55.86(18) no
C18 C19 C20 C21 50.0(2) no
C19 C20 C21 O3 164.22(14) no
C19 C20 C21 C22 -15.3(3) no
O3 C21 C22 C10 -10.8(2) no
O3 C21 C22 C17 165.03(13) no
C20 C21 C22 C10 168.73(13) no
C20 C21 C22 C17 -15.5(2) no
